data_4078831
loop_
_publ_author_name
'D\"orrich, Steffen'
'Falgner, Steffen'
'Schweeberg, Sarah'
'Burschka, Christian'
'Brodin, Peter'
'Wissing, Britt Marie'
'Basta, Babro'
'Schell, Peter'
'Bauer, Udo'
'Tacke, Reinhold'

_publ_section_title
;
 Silicon-Containing Dipeptidic Aspartame and Neotame Analogues
;
_journal_issue 16
_journal_name_full Organometallics
_journal_page_first 5903
_journal_paper_doi 10.1021/om300442e
_journal_volume 31
_journal_year 2012
_chemical_formula_moiety 'C24 H38 N2 O7 Si'
_chemical_formula_sum 'C24 H38 N2 O7 Si'
_chemical_formula_weight 494.65
_chemical_name_systematic
; 
 ? 
;
_space_group_IT_number 4
_symmetry_cell_setting monoclinic
_symmetry_space_group_name_Hall 'P 2yb'
_symmetry_space_group_name_H-M 'P 1 21 1'
_atom_sites_solution_hydrogens geom
_atom_sites_solution_primary direct
_atom_sites_solution_secondary difmap
_audit_creation_method SHELXL-97
_cell_angle_alpha 90.00
_cell_angle_beta 100.233(12)
_cell_angle_gamma 90.00
_cell_formula_units_Z 4
_cell_length_a 11.8973(11)
_cell_length_b 11.2852(17)
_cell_length_c 21.447(2)
_cell_measurement_reflns_used 3863
_cell_measurement_temperature 173(2)
_cell_measurement_theta_max 24.25
_cell_measurement_theta_min 4.5
_cell_volume 2833.7(6)
_computing_cell_refinement Stoe-IPDS
_computing_data_collection Stoe-IPDS
_computing_data_reduction Stoe-IPDS
_computing_molecular_graphics Ortep/povray
_computing_publication_material Bruker-SHELXTL
_computing_structure_refinement 'SHELXL-97 (Sheldrick, 2008)'
_computing_structure_solution 'SHELXS-97 (Sheldrick, 2008)'
_diffrn_ambient_temperature 173(2)
_diffrn_measured_fraction_theta_full 0.958
_diffrn_measured_fraction_theta_max 0.958
_diffrn_measurement_device_type image_plate_Stoe-IPDS
_diffrn_measurement_method omega_scan
_diffrn_radiation_monochromator graphite
_diffrn_radiation_source 'fine-focus sealed tube'
_diffrn_radiation_type MoK\a
_diffrn_radiation_wavelength 0.71073
_diffrn_reflns_av_R_equivalents 0.0566
_diffrn_reflns_av_sigmaI/netI 0.0716
_diffrn_reflns_limit_h_max 15
_diffrn_reflns_limit_h_min -15
_diffrn_reflns_limit_k_max 15
_diffrn_reflns_limit_k_min -15
_diffrn_reflns_limit_l_max 29
_diffrn_reflns_limit_l_min -29
_diffrn_reflns_number 41120
_diffrn_reflns_theta_full 29.14
_diffrn_reflns_theta_max 29.14
_diffrn_reflns_theta_min 2.36
_exptl_absorpt_coefficient_mu 0.124
_exptl_absorpt_correction_T_max 0.9512
_exptl_absorpt_correction_T_min 0.9125
_exptl_absorpt_correction_type multi-scan
_exptl_absorpt_process_details
;
[c.f. r.h. blessing, acta cryst. (1995), a51, 33-38]
;
_exptl_crystal_colour colorless
_exptl_crystal_density_diffrn 1.159
_exptl_crystal_density_method 'not measured'
_exptl_crystal_description block
_exptl_crystal_F_000 1064
_exptl_crystal_size_max .5
_exptl_crystal_size_mid .3
_exptl_crystal_size_min .3
_refine_diff_density_max 0.252
_refine_diff_density_min -0.323
_refine_diff_density_rms 0.043
_refine_ls_abs_structure_details 'Flack H D (1983), Acta Cryst. A39, 876-881'
_refine_ls_abs_structure_Flack 0.01(8)
_refine_ls_extinction_method none
_refine_ls_goodness_of_fit_ref 0.876
_refine_ls_hydrogen_treatment mixed
_refine_ls_matrix_type full
_refine_ls_number_parameters 641
_refine_ls_number_reflns 14687
_refine_ls_number_restraints 1
_refine_ls_restrained_S_all 0.876
_refine_ls_R_factor_all 0.0891
_refine_ls_R_factor_gt 0.0404
_refine_ls_shift/su_max 0.002
_refine_ls_shift/su_mean 0.000
_refine_ls_structure_factor_coef Fsqd
_refine_ls_weighting_details 'calc w=1/[\s^2^(Fo^2^)+(0.0541P)^2^+0.0000P] where P=(Fo^2^+2Fc^2^)/3'
_refine_ls_weighting_scheme calc
_refine_ls_wR_factor_gt 0.0892
_refine_ls_wR_factor_ref 0.1060
_reflns_number_gt 8407
_reflns_number_total 14687
_reflns_threshold_expression >2sigma(I)
_cod_data_source_file om300442e_si_001.cif
_cod_data_source_block dor05e
_cod_original_cell_volume 2833.8(6)
_cod_original_sg_symbol_H-M P21
_cod_database_code 4078831

loop_
_symmetry_equiv_pos_as_xyz
'x, y, z'
'-x, y+1/2, -z'

loop_
_atom_site_label
_atom_site_type_symbol
_atom_site_fract_x
_atom_site_fract_y
_atom_site_fract_z
_atom_site_U_iso_or_equiv
_atom_site_adp_type
_atom_site_occupancy
_atom_site_symmetry_multiplicity
_atom_site_calc_flag
_atom_site_refinement_flags
Si1 Si 0.79825(5) 0.58973(6) 1.01328(2) 0.02945(13) Uani 1 1 d .
O1 O 0.91140(14) 0.55739(17) 0.86368(7) 0.0478(5) Uani 1 1 d .
O2 O 0.76154(15) 0.43417(14) 0.84962(7) 0.0422(4) Uani 1 1 d .
O3 O 0.71850(12) 0.59246(15) 0.74319(6) 0.0335(3) Uani 1 1 d .
O4 O 0.65363(15) 0.43027(15) 0.60641(7) 0.0461(4) Uani 1 1 d .
O5 O 0.57952(18) 0.35582(16) 0.68758(8) 0.0555(5) Uani 1 1 d .
O7 O 0.39203(13) 0.87950(15) 0.71685(7) 0.0414(4) Uani 1 1 d .
O6 O 0.57288(14) 0.82247(15) 0.70711(7) 0.0418(4) Uani 1 1 d .
N1 N 0.62195(16) 0.62499(16) 0.82338(7) 0.0312(4) Uani 1 1 d .
H1N H 0.557(2) 0.623(2) 0.8346(11) 0.047 Uiso 1 1 d .
N2 N 0.43622(17) 0.68783(18) 0.71945(8) 0.0357(5) Uani 1 1 d .
H2N H 0.364(3) 0.676(3) 0.7222(12) 0.053 Uiso 1 1 d .
C1 C 0.8897(2) 0.4550(2) 1.01044(10) 0.0412(6) Uani 1 1 d .
H1A H 0.9473 0.4716 0.9841 0.062 Uiso 1 1 calc R
H1B H 0.8418 0.3886 0.9923 0.062 Uiso 1 1 calc R
H1C H 0.9278 0.4347 1.0534 0.062 Uiso 1 1 calc R
C2 C 0.8928(2) 0.7221(2) 1.03524(12) 0.0490(6) Uani 1 1 d .
H2A H 0.8456 0.7933 1.0348 0.074 Uiso 1 1 calc R
H2B H 0.9444 0.7311 1.0046 0.074 Uiso 1 1 calc R
H2C H 0.9378 0.7107 1.0777 0.074 Uiso 1 1 calc R
C3 C 0.7075(2) 0.5662(2) 1.07505(9) 0.0416(6) Uani 1 1 d .
H3A H 0.7565 0.5557 1.1165 0.062 Uiso 1 1 calc R
H3B H 0.6603 0.4953 1.0646 0.062 Uiso 1 1 calc R
H3C H 0.6580 0.6352 1.0764 0.062 Uiso 1 1 calc R
C4 C 0.68988(17) 0.6089(2) 0.93692(8) 0.0297(5) Uani 1 1 d .
H4A H 0.6434 0.5356 0.9314 0.036 Uiso 1 1 calc R
H4B H 0.6380 0.6737 0.9447 0.036 Uiso 1 1 calc R
C5 C 0.72485(18) 0.63509(18) 0.87229(9) 0.0281(5) Uani 1 1 d .
C6 C 0.81046(19) 0.5398(2) 0.86020(9) 0.0320(5) Uani 1 1 d .
C7 C 0.7761(2) 0.7587(2) 0.86931(11) 0.0437(6) Uani 1 1 d .
H7A H 0.7919 0.7730 0.8266 0.066 Uiso 1 1 calc R
H7B H 0.8474 0.7642 0.9001 0.066 Uiso 1 1 calc R
H7C H 0.7219 0.8182 0.8793 0.066 Uiso 1 1 calc R
C8 C 0.8315(3) 0.3432(3) 0.82857(13) 0.0720(10) Uani 1 1 d .
H8A H 0.8496 0.3653 0.7873 0.108 Uiso 1 1 calc R
H8B H 0.7900 0.2678 0.8248 0.108 Uiso 1 1 calc R
H8C H 0.9025 0.3348 0.8594 0.108 Uiso 1 1 calc R
C9 C 0.62703(17) 0.6034(2) 0.76221(8) 0.0292(4) Uani 1 1 d .
C10 C 0.51114(17) 0.5870(2) 0.71805(8) 0.0326(4) Uani 1 1 d .
H10 H 0.4731 0.5173 0.7343 0.039 Uiso 1 1 calc R
C11 C 0.5309(2) 0.5547(2) 0.65103(9) 0.0379(5) Uani 1 1 d .
H11A H 0.4567 0.5512 0.6217 0.046 Uiso 1 1 calc R
H11B H 0.5783 0.6165 0.6356 0.046 Uiso 1 1 calc R
C12 C 0.5900(2) 0.4367(2) 0.65219(9) 0.0389(5) Uani 1 1 d .
C13 C 0.7129(3) 0.3184(3) 0.60195(11) 0.0518(6) Uani 1 1 d .
H13A H 0.6619 0.2510 0.6070 0.062 Uiso 1 1 calc R
H13B H 0.7813 0.3134 0.6357 0.062 Uiso 1 1 calc R
C14 C 0.7471(2) 0.3141(2) 0.53778(9) 0.0422(6) Uani 1 1 d .
C15 C 0.7874(2) 0.4132(3) 0.51087(11) 0.0505(6) Uani 1 1 d .
H15 H 0.7922 0.4865 0.5329 0.061 Uiso 1 1 calc R
C16 C 0.8206(3) 0.4074(3) 0.45266(12) 0.0599(8) Uani 1 1 d .
H16 H 0.8482 0.4764 0.4350 0.072 Uiso 1 1 calc R
C17 C 0.8140(3) 0.3020(3) 0.41990(12) 0.0614(8) Uani 1 1 d .
H17 H 0.8365 0.2982 0.3796 0.074 Uiso 1 1 calc R
C18 C 0.7744(3) 0.2019(3) 0.44591(14) 0.0674(9) Uani 1 1 d .
H18 H 0.7700 0.1290 0.4235 0.081 Uiso 1 1 calc R
C19 C 0.7411(3) 0.2071(3) 0.50480(13) 0.0576(7) Uani 1 1 d .
H19 H 0.7142 0.1377 0.5225 0.069 Uiso 1 1 calc R
C20 C 0.4753(2) 0.7997(2) 0.71344(9) 0.0349(5) Uani 1 1 d .
C21 C 0.4156(2) 1.0068(2) 0.71511(12) 0.0477(6) Uani 1 1 d .
C22 C 0.4564(3) 1.0413(3) 0.65417(13) 0.0558(7) Uani 1 1 d .
H22A H 0.5334 1.0097 0.6549 0.084 Uiso 1 1 calc R
H22B H 0.4580 1.1278 0.6507 0.084 Uiso 1 1 calc R
H22C H 0.4042 1.0084 0.6178 0.084 Uiso 1 1 calc R
C23 C 0.5016(3) 1.0422(3) 0.77397(13) 0.0676(9) Uani 1 1 d .
H23A H 0.4693 1.0255 0.8120 0.101 Uiso 1 1 calc R
H23B H 0.5184 1.1270 0.7722 0.101 Uiso 1 1 calc R
H23C H 0.5722 0.9967 0.7754 0.101 Uiso 1 1 calc R
C24 C 0.2992(2) 1.0613(3) 0.71740(15) 0.0633(8) Uani 1 1 d .
H24A H 0.2440 1.0347 0.6806 0.095 Uiso 1 1 calc R
H24B H 0.3052 1.1479 0.7167 0.095 Uiso 1 1 calc R
H24C H 0.2737 1.0365 0.7564 0.095 Uiso 1 1 calc R
C32 C 0.3959(2) 0.7235(2) 1.02983(13) 0.0512(7) Uani 1 1 d .
H32A H 0.3488 0.7951 1.0277 0.077 Uiso 1 1 calc R
H32B H 0.4485 0.7302 0.9997 0.077 Uiso 1 1 calc R
H32C H 0.4397 0.7145 1.0728 0.077 Uiso 1 1 calc R
C31 C 0.3924(2) 0.4555(2) 1.00794(10) 0.0402(5) Uani 1 1 d .
H31A H 0.4506 0.4709 0.9819 0.060 Uiso 1 1 calc R
H31B H 0.3444 0.3889 0.9900 0.060 Uiso 1 1 calc R
H31C H 0.4296 0.4360 1.0512 0.060 Uiso 1 1 calc R
C33 C 0.2105(2) 0.5716(2) 1.07161(9) 0.0423(6) Uani 1 1 d .
H33A H 0.2596 0.5613 1.1130 0.063 Uiso 1 1 calc R
H33B H 0.1618 0.5017 1.0618 0.063 Uiso 1 1 calc R
H33C H 0.1625 0.6420 1.0726 0.063 Uiso 1 1 calc R
C34 C 0.19368(17) 0.6073(2) 0.93287(8) 0.0308(5) Uani 1 1 d .
H34A H 0.1463 0.5346 0.9287 0.037 Uiso 1 1 calc R
H34B H 0.1427 0.6734 0.9398 0.037 Uiso 1 1 calc R
C35 C 0.22710(18) 0.62866(19) 0.86733(9) 0.0294(5) Uani 1 1 d .
C36 C 0.3083(2) 0.5296(2) 0.85470(9) 0.0318(5) Uani 1 1 d .
C37 C 0.2829(2) 0.7492(2) 0.86309(11) 0.0450(6) Uani 1 1 d .
H37A H 0.2961 0.7621 0.8198 0.067 Uiso 1 1 calc R
H37B H 0.3560 0.7517 0.8925 0.067 Uiso 1 1 calc R
H37C H 0.2325 0.8114 0.8743 0.067 Uiso 1 1 calc R
C39 C 0.12147(18) 0.6009(2) 0.75777(8) 0.0299(4) Uani 1 1 d .
C40 C 0.00081(17) 0.5907(2) 0.71746(8) 0.0309(4) Uani 1 1 d .
H40 H -0.0372 0.5217 0.7344 0.037 Uiso 1 1 calc R
C41 C 0.0067(2) 0.56257(19) 0.64832(9) 0.0367(5) Uani 1 1 d .
H41A H -0.0689 0.5777 0.6217 0.044 Uiso 1 1 calc R
H41B H 0.0629 0.6158 0.6337 0.044 Uiso 1 1 calc R
C42 C 0.0403(2) 0.4360(2) 0.64001(10) 0.0415(5) Uani 1 1 d .
C43 C 0.1124(3) 0.3017(3) 0.57172(15) 0.0664(9) Uani 1 1 d .
H43A H 0.0415 0.2640 0.5491 0.080 Uiso 1 1 calc R
H43B H 0.1411 0.2546 0.6102 0.080 Uiso 1 1 calc R
C44 C 0.2004(2) 0.3056(2) 0.52966(11) 0.0454(6) Uani 1 1 d .
C45 C 0.3140(3) 0.3228(4) 0.55438(13) 0.0893(13) Uani 1 1 d .
H45 H 0.3375 0.3301 0.5989 0.107 Uiso 1 1 calc R
C46 C 0.3936(3) 0.3294(5) 0.51589(16) 0.1073(16) Uani 1 1 d .
H46 H 0.4713 0.3435 0.5339 0.129 Uiso 1 1 calc R
C47 C 0.3632(3) 0.3163(3) 0.45191(14) 0.0664(8) Uani 1 1 d .
H47 H 0.4193 0.3200 0.4255 0.080 Uiso 1 1 calc R
C48 C 0.2538(3) 0.2981(4) 0.42699(12) 0.0755(10) Uani 1 1 d .
H48 H 0.2321 0.2887 0.3825 0.091 Uiso 1 1 calc R
C49 C 0.1717(3) 0.2925(3) 0.46492(14) 0.0722(9) Uani 1 1 d .
H49 H 0.0942 0.2796 0.4461 0.087 Uiso 1 1 calc R
C50 C -0.02606(18) 0.8055(2) 0.72048(8) 0.0307(5) Uani 1 1 d .
C51 C -0.0862(2) 1.0143(2) 0.72240(10) 0.0385(5) Uani 1 1 d .
C52 C -0.0525(2) 1.0456(2) 0.65908(11) 0.0506(6) Uani 1 1 d .
H52A H 0.0210 1.0087 0.6564 0.076 Uiso 1 1 calc R
H52B H -0.0459 1.1318 0.6557 0.076 Uiso 1 1 calc R
H52C H -0.1110 1.0164 0.6245 0.076 Uiso 1 1 calc R
C53 C 0.0042(2) 1.0528(3) 0.77847(12) 0.0565(7) Uani 1 1 d .
H53A H -0.0219 1.0337 0.8181 0.085 Uiso 1 1 calc R
H53B H 0.0167 1.1384 0.7762 0.085 Uiso 1 1 calc R
H53C H 0.0759 1.0109 0.7770 0.085 Uiso 1 1 calc R
C54 C -0.2021(2) 1.0669(2) 0.72692(12) 0.0525(7) Uani 1 1 d .
H54A H -0.2591 1.0385 0.6914 0.079 Uiso 1 1 calc R
H54B H -0.1977 1.1535 0.7254 0.079 Uiso 1 1 calc R
H54C H -0.2241 1.0425 0.7669 0.079 Uiso 1 1 calc R
N31 N 0.12225(16) 0.62128(17) 0.81964(8) 0.0328(4) Uani 1 1 d .
H31N H 0.061(2) 0.626(2) 0.8320(11) 0.049 Uiso 1 1 d .
N32 N -0.06765(17) 0.69479(16) 0.72480(8) 0.0316(4) Uani 1 1 d .
H32N H -0.135(2) 0.684(2) 0.7295(12) 0.047 Uiso 1 1 d .
C38 C 0.3209(4) 0.3318(3) 0.82248(15) 0.0797(11) Uani 1 1 d .
H38A H 0.3352 0.3512 0.7800 0.120 Uiso 1 1 calc R
H38B H 0.2785 0.2571 0.8209 0.120 Uiso 1 1 calc R
H38C H 0.3938 0.3238 0.8517 0.120 Uiso 1 1 calc R
O31 O 0.40954(14) 0.54204(17) 0.85723(7) 0.0485(4) Uani 1 1 d .
O32 O 0.25464(15) 0.42524(14) 0.84429(7) 0.0430(4) Uani 1 1 d .
O33 O 0.20926(12) 0.58581(15) 0.73575(6) 0.0342(3) Uani 1 1 d .
O34 O 0.08913(16) 0.42276(15) 0.58901(8) 0.0508(4) Uani 1 1 d .
O35 O 0.0221(2) 0.35475(16) 0.67366(9) 0.0653(6) Uani 1 1 d .
O36 O 0.07028(13) 0.82808(14) 0.71264(7) 0.0390(4) Uani 1 1 d .
O37 O -0.10793(13) 0.88636(13) 0.72662(6) 0.0358(4) Uani 1 1 d .
Si31 Si 0.30137(5) 0.59071(6) 1.00933(2) 0.02975(13) Uani 1 1 d .

loop_
_atom_site_aniso_label
_atom_site_aniso_U_11
_atom_site_aniso_U_22
_atom_site_aniso_U_33
_atom_site_aniso_U_23
_atom_site_aniso_U_13
_atom_site_aniso_U_12
Si1 0.0248(3) 0.0321(3) 0.0311(2) -0.0015(3) 0.0041(2) 0.0002(3)
O1 0.0229(10) 0.0762(14) 0.0475(8) 0.0117(8) 0.0153(6) 0.0063(8)
O2 0.0548(11) 0.0297(9) 0.0455(8) 0.0008(7) 0.0184(7) 0.0044(8)
O3 0.0255(8) 0.0423(8) 0.0361(6) -0.0029(7) 0.0145(5) -0.0035(7)
O4 0.0583(12) 0.0451(10) 0.0398(8) 0.0018(7) 0.0225(7) 0.0049(9)
O5 0.0824(15) 0.0419(10) 0.0491(9) 0.0033(8) 0.0305(9) -0.0049(10)
O7 0.0283(10) 0.0454(10) 0.0530(9) -0.0028(7) 0.0135(7) 0.0018(7)
O6 0.0272(10) 0.0456(10) 0.0555(9) 0.0052(8) 0.0155(7) 0.0005(7)
N1 0.0221(11) 0.0453(12) 0.0280(8) -0.0010(7) 0.0090(7) 0.0017(8)
N2 0.0205(11) 0.0499(13) 0.0381(9) 0.0028(8) 0.0094(8) -0.0042(9)
C1 0.0344(15) 0.0436(15) 0.0451(12) 0.0027(10) 0.0057(10) 0.0043(11)
C2 0.0470(18) 0.0381(14) 0.0565(14) -0.0033(11) -0.0054(12) -0.0059(12)
C3 0.0406(15) 0.0542(16) 0.0307(10) 0.0020(9) 0.0084(9) 0.0087(11)
C4 0.0244(12) 0.0366(13) 0.0300(9) -0.0028(8) 0.0097(8) -0.0010(9)
C5 0.0241(12) 0.0331(12) 0.0280(9) -0.0003(8) 0.0070(8) -0.0007(9)
C6 0.0267(14) 0.0413(13) 0.0298(10) 0.0041(8) 0.0095(8) 0.0001(10)
C7 0.0526(18) 0.0359(14) 0.0431(12) 0.0020(10) 0.0100(11) -0.0081(11)
C8 0.121(3) 0.0393(17) 0.0647(16) 0.0045(13) 0.0417(17) 0.0316(17)
C9 0.0265(12) 0.0340(12) 0.0291(9) 0.0011(8) 0.0105(8) -0.0020(9)
C10 0.0271(12) 0.0396(12) 0.0327(9) 0.0019(10) 0.0099(8) -0.0043(11)
C11 0.0373(14) 0.0471(14) 0.0299(9) 0.0014(9) 0.0074(8) -0.0053(10)
C12 0.0463(15) 0.0425(14) 0.0287(9) -0.0049(9) 0.0089(9) -0.0079(11)
C13 0.0640(19) 0.0474(15) 0.0464(12) -0.0010(11) 0.0166(11) 0.0103(13)
C14 0.0401(16) 0.0505(14) 0.0364(11) -0.0003(10) 0.0077(9) 0.0066(12)
C15 0.0560(18) 0.0556(16) 0.0402(12) -0.0036(11) 0.0093(11) -0.0010(13)
C16 0.063(2) 0.072(2) 0.0488(14) 0.0091(14) 0.0211(13) 0.0096(15)
C17 0.059(2) 0.084(2) 0.0458(13) 0.0018(15) 0.0211(12) 0.0219(16)
C18 0.067(2) 0.071(2) 0.0683(18) -0.0227(16) 0.0239(15) 0.0132(17)
C19 0.061(2) 0.0539(17) 0.0634(16) -0.0109(13) 0.0248(13) 0.0031(14)
C20 0.0251(14) 0.0472(14) 0.0341(10) 0.0023(10) 0.0093(9) 0.0019(10)
C21 0.0358(16) 0.0479(16) 0.0597(15) -0.0134(12) 0.0095(11) 0.0034(12)
C22 0.0533(19) 0.0453(16) 0.0706(16) 0.0076(12) 0.0159(13) 0.0035(13)
C23 0.047(2) 0.080(2) 0.0744(18) -0.0297(16) 0.0084(14) -0.0057(16)
C24 0.0438(18) 0.059(2) 0.0872(19) -0.0208(15) 0.0110(13) 0.0099(14)
C32 0.0430(18) 0.0424(15) 0.0636(16) -0.0036(12) -0.0033(12) -0.0075(12)
C31 0.0351(15) 0.0425(14) 0.0432(12) 0.0040(10) 0.0077(10) 0.0069(11)
C33 0.0399(14) 0.0551(16) 0.0326(10) 0.0018(10) 0.0081(9) 0.0088(11)
C34 0.0253(12) 0.0359(13) 0.0328(9) -0.0019(9) 0.0094(8) -0.0004(9)
C35 0.0247(12) 0.0334(12) 0.0319(10) 0.0001(8) 0.0098(8) -0.0023(8)
C36 0.0268(14) 0.0388(13) 0.0315(10) 0.0044(9) 0.0099(8) 0.0021(10)
C37 0.0539(18) 0.0378(14) 0.0456(12) -0.0005(10) 0.0152(11) -0.0091(12)
C39 0.0299(12) 0.0297(11) 0.0328(9) 0.0022(9) 0.0133(8) 0.0006(9)
C40 0.0293(12) 0.0329(11) 0.0322(9) 0.0048(9) 0.0097(8) -0.0039(10)
C41 0.0402(14) 0.0359(14) 0.0346(10) 0.0007(8) 0.0082(8) -0.0050(10)
C42 0.0446(15) 0.0379(13) 0.0444(11) -0.0003(10) 0.0142(10) -0.0086(11)
C43 0.085(2) 0.0340(14) 0.090(2) -0.0065(14) 0.0435(18) 0.0006(15)
C44 0.0510(18) 0.0346(13) 0.0522(13) -0.0037(11) 0.0137(11) 0.0004(12)
C45 0.068(2) 0.151(4) 0.0442(15) -0.037(2) -0.0027(14) 0.001(2)
C46 0.049(2) 0.191(5) 0.082(2) -0.065(3) 0.0134(16) -0.026(3)
C47 0.075(2) 0.0645(19) 0.0677(17) -0.0200(15) 0.0352(16) -0.0033(17)
C48 0.083(3) 0.104(3) 0.0364(13) -0.0064(15) 0.0006(14) 0.020(2)
C49 0.046(2) 0.097(3) 0.0663(17) -0.0264(17) -0.0097(14) 0.0108(17)
C50 0.0247(13) 0.0385(12) 0.0304(9) 0.0047(9) 0.0092(8) 0.0000(10)
C51 0.0386(15) 0.0331(12) 0.0456(12) -0.0023(10) 0.0128(10) 0.0002(10)
C52 0.0586(18) 0.0442(15) 0.0531(13) 0.0086(11) 0.0208(12) 0.0016(12)
C53 0.0500(18) 0.0584(19) 0.0594(15) -0.0163(12) 0.0050(12) -0.0060(13)
C54 0.0465(17) 0.0499(18) 0.0632(14) -0.0034(12) 0.0153(12) 0.0121(12)
N31 0.0222(11) 0.0459(12) 0.0321(8) 0.0034(7) 0.0093(7) 0.0033(8)
N32 0.0225(11) 0.0354(11) 0.0391(9) 0.0021(8) 0.0111(8) -0.0030(8)
C38 0.133(3) 0.0413(18) 0.0749(18) 0.0018(14) 0.0446(19) 0.0303(18)
O31 0.0254(11) 0.0728(13) 0.0511(9) 0.0115(8) 0.0171(7) 0.0079(8)
O32 0.0550(11) 0.0280(9) 0.0487(8) 0.0002(7) 0.0167(7) 0.0036(8)
O33 0.0285(8) 0.0400(8) 0.0379(7) -0.0007(7) 0.0164(6) -0.0011(7)
O34 0.0646(13) 0.0361(9) 0.0593(9) -0.0029(8) 0.0320(8) 0.0028(9)
O35 0.1010(18) 0.0355(10) 0.0696(11) 0.0035(9) 0.0429(11) -0.0077(10)
O36 0.0264(9) 0.0402(10) 0.0539(8) 0.0051(7) 0.0163(7) -0.0028(7)
O37 0.0284(9) 0.0384(9) 0.0432(8) 0.0026(6) 0.0135(6) 0.0015(7)
Si31 0.0246(3) 0.0310(3) 0.0336(3) -0.0012(3) 0.0049(2) 0.0001(3)

loop_
_atom_type_symbol
_atom_type_description
_atom_type_scat_dispersion_real
_atom_type_scat_dispersion_imag
_atom_type_scat_source
C C 0.0033 0.0016 'International Tables Vol C Tables 4.2.6.8 and 6.1.1.4'
H H 0.0000 0.0000 'International Tables Vol C Tables 4.2.6.8 and 6.1.1.4'
N N 0.0061 0.0033 'International Tables Vol C Tables 4.2.6.8 and 6.1.1.4'
O O 0.0106 0.0060 'International Tables Vol C Tables 4.2.6.8 and 6.1.1.4'
Si Si 0.0817 0.0704 'International Tables Vol C Tables 4.2.6.8 and 6.1.1.4'

loop_
_geom_angle_atom_site_label_1
_geom_angle_atom_site_label_2
_geom_angle_atom_site_label_3
_geom_angle
C3 Si1 C1 108.60(11)
C3 Si1 C2 109.31(12)
C1 Si1 C2 109.09(12)
C3 Si1 C4 103.69(9)
C1 Si1 C4 111.80(10)
C2 Si1 C4 114.09(11)
C6 O2 C8 115.6(2)
C12 O4 C13 115.86(18)
C20 O7 C21 120.43(19)
C9 N1 C5 122.30(17)
C20 N2 C10 120.4(2)
C5 C4 Si1 122.90(14)
N1 C5 C7 109.22(17)
N1 C5 C6 108.60(16)
C7 C5 C6 110.53(19)
N1 C5 C4 107.64(16)
C7 C5 C4 112.65(17)
C6 C5 C4 108.09(16)
O1 C6 O2 124.0(2)
O1 C6 C5 123.9(2)
O2 C6 C5 111.95(19)
O3 C9 N1 122.35(18)
O3 C9 C10 122.05(16)
N1 C9 C10 115.53(16)
N2 C10 C9 112.31(19)
N2 C10 C11 113.65(17)
C9 C10 C11 109.52(16)
C12 C11 C10 110.00(18)
O5 C12 O4 123.6(2)
O5 C12 C11 125.4(2)
O4 C12 C11 110.96(19)
O4 C13 C14 107.5(2)
C15 C14 C19 118.6(2)
C15 C14 C13 121.7(2)
C19 C14 C13 119.6(2)
C16 C15 C14 121.1(3)
C15 C16 C17 120.3(3)
C16 C17 C18 119.6(2)
C17 C18 C19 120.4(3)
C18 C19 C14 119.9(3)
O6 C20 O7 126.0(2)
O6 C20 N2 123.7(2)
O7 C20 N2 110.33(19)
O7 C21 C22 111.3(2)
O7 C21 C24 102.5(2)
C22 C21 C24 110.7(2)
O7 C21 C23 109.7(2)
C22 C21 C23 111.9(2)
C24 C21 C23 110.3(2)
C35 C34 Si31 123.81(14)
N31 C35 C37 109.54(18)
N31 C35 C36 108.64(17)
C37 C35 C36 110.23(19)
N31 C35 C34 107.50(16)
C37 C35 C34 112.25(18)
C36 C35 C34 108.58(16)
O31 C36 O32 123.6(2)
O31 C36 C35 124.3(2)
O32 C36 C35 111.96(19)
O33 C39 N31 122.95(19)
O33 C39 C40 122.85(16)
N31 C39 C40 114.10(16)
N32 C40 C41 113.28(17)
N32 C40 C39 111.23(18)
C41 C40 C39 111.13(16)
C42 C41 C40 111.78(18)
O35 C42 O34 123.6(2)
O35 C42 C41 124.7(2)
O34 C42 C41 111.58(19)
O34 C43 C44 108.1(2)
C45 C44 C49 117.0(3)
C45 C44 C43 121.1(3)
C49 C44 C43 121.9(3)
C46 C45 C44 121.0(3)
C47 C46 C45 121.0(3)
C48 C47 C46 119.1(3)
C47 C48 C49 120.9(3)
C44 C49 C48 121.0(3)
O36 C50 N32 124.7(2)
O36 C50 O37 125.6(2)
N32 C50 O37 109.67(18)
O37 C51 C54 102.00(19)
O37 C51 C52 111.03(18)
C54 C51 C52 110.6(2)
O37 C51 C53 109.7(2)
C54 C51 C53 111.0(2)
C52 C51 C53 112.1(2)
C39 N31 C35 123.58(17)
C50 N32 C40 121.33(19)
C36 O32 C38 115.1(2)
C42 O34 C43 116.4(2)
C50 O37 C51 121.09(17)
C33 Si31 C31 109.02(11)
C33 Si31 C32 108.78(12)
C31 Si31 C32 109.27(12)
C33 Si31 C34 103.89(9)
C31 Si31 C34 111.63(10)
C32 Si31 C34 114.01(11)

loop_
_geom_bond_atom_site_label_1
_geom_bond_atom_site_label_2
_geom_bond_distance
Si1 C3 1.871(2)
Si1 C1 1.877(2)
Si1 C2 1.879(3)
Si1 C4 1.908(2)
O1 C6 1.206(3)
O2 C6 1.328(3)
O2 C8 1.444(3)
O3 C9 1.234(2)
O4 C12 1.344(3)
O4 C13 1.458(3)
O5 C12 1.207(3)
O7 C20 1.351(3)
O7 C21 1.465(3)
O6 C20 1.220(3)
N1 C9 1.346(2)
N1 C5 1.468(3)
N2 C20 1.359(3)
N2 C10 1.449(3)
C4 C5 1.545(2)
C5 C7 1.529(3)
C5 C6 1.534(3)
C9 C10 1.539(3)
C10 C11 1.541(3)
C11 C12 1.505(3)
C13 C14 1.504(3)
C14 C15 1.382(4)
C14 C19 1.395(4)
C15 C16 1.376(3)
C16 C17 1.377(4)
C17 C18 1.378(5)
C18 C19 1.391(4)
C21 C22 1.523(4)
C21 C24 1.524(4)
C21 C23 1.530(4)
C32 Si31 1.878(3)
C31 Si31 1.874(2)
C33 Si31 1.874(2)
C34 C35 1.546(2)
C34 Si31 1.902(2)
C35 N31 1.468(3)
C35 C37 1.524(3)
C35 C36 1.533(3)
C36 O31 1.204(3)
C36 O32 1.339(3)
C39 O33 1.232(2)
C39 N31 1.345(2)
C39 C40 1.543(3)
C40 N32 1.454(3)
C40 C41 1.530(3)
C41 C42 1.502(3)
C42 O35 1.210(3)
C42 O34 1.335(3)
C43 O34 1.455(3)
C43 C44 1.500(4)
C44 C45 1.375(4)
C44 C49 1.378(4)
C45 C46 1.364(5)
C46 C47 1.364(4)
C47 C48 1.332(5)
C48 C49 1.379(5)
C50 O36 1.215(2)
C50 N32 1.353(3)
C50 O37 1.358(3)
C51 O37 1.472(3)
C51 C54 1.520(3)
C51 C52 1.524(3)
C51 C53 1.527(3)
C38 O32 1.443(3)

loop_
_geom_torsion_atom_site_label_1
_geom_torsion_atom_site_label_2
_geom_torsion_atom_site_label_3
_geom_torsion_atom_site_label_4
_geom_torsion
C3 Si1 C4 C5 177.91(17)
C1 Si1 C4 C5 -65.3(2)
C2 Si1 C4 C5 59.1(2)
C9 N1 C5 C7 80.0(2)
C9 N1 C5 C6 -40.6(2)
C9 N1 C5 C4 -157.4(2)
Si1 C4 C5 N1 171.00(15)
Si1 C4 C5 C7 -68.5(2)
Si1 C4 C5 C6 53.9(2)
C8 O2 C6 O1 -13.0(3)
C8 O2 C6 C5 171.17(18)
N1 C5 C6 O1 136.81(19)
C7 C5 C6 O1 17.0(3)
C4 C5 C6 O1 -106.7(2)
N1 C5 C6 O2 -47.4(2)
C7 C5 C6 O2 -167.17(17)
C4 C5 C6 O2 69.1(2)
C5 N1 C9 O3 -1.0(3)
C5 N1 C9 C10 175.93(19)
C20 N2 C10 C9 48.4(2)
C20 N2 C10 C11 -76.6(2)
O3 C9 C10 N2 -126.4(2)
N1 C9 C10 N2 56.6(2)
O3 C9 C10 C11 0.8(3)
N1 C9 C10 C11 -176.16(19)
N2 C10 C11 C12 -169.10(19)
C9 C10 C11 C12 64.4(2)
C13 O4 C12 O5 -1.0(3)
C13 O4 C12 C11 -178.5(2)
C10 C11 C12 O5 31.1(3)
C10 C11 C12 O4 -151.46(18)
C12 O4 C13 C14 162.5(2)
O4 C13 C14 C15 39.7(3)
O4 C13 C14 C19 -141.9(3)
C19 C14 C15 C16 0.2(4)
C13 C14 C15 C16 178.7(3)
C14 C15 C16 C17 0.2(4)
C15 C16 C17 C18 -0.4(5)
C16 C17 C18 C19 0.2(5)
C17 C18 C19 C14 0.2(5)
C15 C14 C19 C18 -0.4(4)
C13 C14 C19 C18 -178.9(3)
C21 O7 C20 O6 -2.1(3)
C21 O7 C20 N2 176.61(18)
C10 N2 C20 O6 -0.5(3)
C10 N2 C20 O7 -179.24(17)
C20 O7 C21 C22 59.4(3)
C20 O7 C21 C24 177.79(19)
C20 O7 C21 C23 -65.1(3)
Si31 C34 C35 N31 172.90(15)
Si31 C34 C35 C37 -66.6(2)
Si31 C34 C35 C36 55.5(2)
N31 C35 C36 O31 137.49(19)
C37 C35 C36 O31 17.5(3)
C34 C35 C36 O31 -105.9(2)
N31 C35 C36 O32 -46.4(2)
C37 C35 C36 O32 -166.39(17)
C34 C35 C36 O32 70.3(2)
O33 C39 C40 N32 -128.4(2)
N31 C39 C40 N32 55.1(2)
O33 C39 C40 C41 -1.2(3)
N31 C39 C40 C41 -177.69(19)
N32 C40 C41 C42 -159.82(19)
C39 C40 C41 C42 74.1(2)
C40 C41 C42 O35 27.6(3)
C40 C41 C42 O34 -155.0(2)
O34 C43 C44 C45 77.8(4)
O34 C43 C44 C49 -102.1(3)
C49 C44 C45 C46 1.6(6)
C43 C44 C45 C46 -178.2(4)
C44 C45 C46 C47 -1.7(8)
C45 C46 C47 C48 0.8(7)
C46 C47 C48 C49 0.0(6)
C45 C44 C49 C48 -0.7(5)
C43 C44 C49 C48 179.1(3)
C47 C48 C49 C44 -0.1(6)
O33 C39 N31 C35 0.5(3)
C40 C39 N31 C35 177.03(19)
C37 C35 N31 C39 77.9(2)
C36 C35 N31 C39 -42.5(3)
C34 C35 N31 C39 -159.9(2)
O36 C50 N32 C40 -2.7(3)
O37 C50 N32 C40 177.65(16)
C41 C40 N32 C50 -78.2(2)
C39 C40 N32 C50 47.9(2)
O31 C36 O32 C38 -13.0(3)
C35 C36 O32 C38 170.84(19)
O35 C42 O34 C43 4.9(4)
C41 C42 O34 C43 -172.6(2)
C44 C43 O34 C42 -160.7(2)
O36 C50 O37 C51 1.7(3)
N32 C50 O37 C51 -178.70(16)
C54 C51 O37 C50 175.90(17)
C52 C51 O37 C50 58.1(3)
C53 C51 O37 C50 -66.3(2)
C35 C34 Si31 C33 178.37(18)
C35 C34 Si31 C31 -64.3(2)
C35 C34 Si31 C32 60.1(2)
